data_7007621
loop_
_publ_author_name
'Cheng, Yanxiang'
'Doyle, David J.'
'Hitchcock, Peter B.'
'Lappert, Michael F.'

_publ_section_title
;
 The beta-dialdiminato ligand [{N(C6H3Pri(2)-2,6)C(H)}2CPh]-: the
 conjugate acid and Li, Al, Ga and In derivatives.
;
_journal_issue 37
_journal_name_full 'Dalton transactions (Cambridge, England : 2003)'
_journal_page_first 4449
_journal_page_last 4460
_journal_paper_doi 10.1039/b607782j
_journal_year 2006
_chemical_compound_source 'synthesis as described'
_chemical_formula_moiety 'C66 H82 Cl2 In2 N4'
_chemical_formula_sum 'C66 H82 Cl2 In2 N4'
_chemical_formula_weight 1231.9
_chemical_name_systematic
;
?
;
_space_group_IT_number 2
_symmetry_cell_setting triclinic
_symmetry_Int_Tables_number 2
_symmetry_space_group_name_Hall '-P 1'
_symmetry_space_group_name_H-M 'P -1'
_atom_sites_solution_hydrogens geom
_atom_sites_solution_primary direct
_atom_sites_solution_secondary difmap
_audit_conform_dict_location ftp://ftp.iucr.org/pub/cif_core.dic
_audit_conform_dict_name cif_core.dic
_audit_conform_dict_version 2.2
_audit_creation_date 2003-11-28T08:45:35-00:00
_audit_creation_method 'WinGX routine CIF_UPDATE'
_cell_angle_alpha 92.242(2)
_cell_angle_beta 118.216(2)
_cell_angle_gamma 111.648(2)
_cell_formula_units_Z 1
_cell_length_a 12.3372(5)
_cell_length_b 12.3604(6)
_cell_length_c 12.9731(4)
_cell_measurement_reflns_used 9593
_cell_measurement_temperature 173(2)
_cell_measurement_theta_max 22.986
_cell_measurement_theta_min 3.705
_cell_measurement_wavelength 0.71073
_cell_volume 1564.23(12)
_computing_cell_refinement 'HKL Scalepack (Otwinowski & Minor 1997)'
_computing_data_collection 'Collect (Nonius BV, 1997-2000)'
_computing_data_reduction 'HKL Denzo and Scalepack (Otwinowski & Minor 1997)'
_computing_molecular_graphics 'Ortep-3 for Windows (Farrugia, 1997)'
_computing_publication_material 'WinGX publication routines (Farrugia, 1999)'
_computing_structure_refinement 'SHELXL-97 (Sheldrick, 1997)'
_computing_structure_solution 'SHELXS-97 (Sheldrick, 1997)'
_diffrn_ambient_temperature 173(2)
_diffrn_detector 'CCD plate'
_diffrn_measured_fraction_theta_full 0.991
_diffrn_measured_fraction_theta_max 0.991
_diffrn_measurement_device '95mm CCD camera on \k-goniostat'
_diffrn_measurement_device_type KappaCCD
_diffrn_measurement_method 'CCD rotation images, thick slices'
_diffrn_orient_matrix_type 'by Nonius Collect from scalepack cell'
_diffrn_orient_matrix_UB_11 -0.540542E-1
_diffrn_orient_matrix_UB_12 -0.744031E-1
_diffrn_orient_matrix_UB_13 0.141028E-1
_diffrn_orient_matrix_UB_21 -0.869569E-1
_diffrn_orient_matrix_UB_22 0.13008E-2
_diffrn_orient_matrix_UB_23 -0.625219E-1
_diffrn_orient_matrix_UB_31 -0.00304
_diffrn_orient_matrix_UB_32 -0.509072E-1
_diffrn_orient_matrix_UB_33 -0.640506E-1
_diffrn_radiation_monochromator graphite
_diffrn_radiation_probe x-ray
_diffrn_radiation_type MoK\a
_diffrn_radiation_wavelength 0.71073
_diffrn_reflns_av_R_equivalents 0.0558
_diffrn_reflns_av_unetI/netI 0.0472
_diffrn_reflns_limit_h_max 13
_diffrn_reflns_limit_h_min -13
_diffrn_reflns_limit_k_max 12
_diffrn_reflns_limit_k_min -13
_diffrn_reflns_limit_l_max 14
_diffrn_reflns_limit_l_min -13
_diffrn_reflns_number 15514
_diffrn_reflns_theta_full 23.02
_diffrn_reflns_theta_max 23.02
_diffrn_reflns_theta_min 3.74
_diffrn_source 'Enraf Nonius FR590'
_exptl_absorpt_coefficient_mu 0.863
_exptl_absorpt_correction_T_max 0.9918
_exptl_absorpt_correction_T_min 0.9269
_exptl_absorpt_correction_type multi-scan
_exptl_absorpt_process_details
;
[c.f. r.h. blessing, acta cryst. (1995), a51, 33-38]
;
_exptl_crystal_colour colourless
_exptl_crystal_density_diffrn 1.308
_exptl_crystal_density_method 'not measured'
_exptl_crystal_description prism
_exptl_crystal_F_000 638
_exptl_crystal_size_max 0.1
_exptl_crystal_size_mid 0.02
_exptl_crystal_size_min 0.02
_refine_diff_density_max 0.865
_refine_diff_density_min -0.831
_refine_diff_density_rms 0.075
_refine_ls_extinction_method none
_refine_ls_goodness_of_fit_ref 1.062
_refine_ls_hydrogen_treatment riding
_refine_ls_matrix_type full
_refine_ls_number_parameters 334
_refine_ls_number_reflns 4345
_refine_ls_number_restraints 0
_refine_ls_restrained_S_all 1.062
_refine_ls_R_factor_all 0.0472
_refine_ls_R_factor_gt 0.0367
_refine_ls_shift/su_max 0.001
_refine_ls_shift/su_mean 0
_refine_ls_structure_factor_coef Fsqd
_refine_ls_weighting_details 'calc w=1/[\s^2^(Fo^2^)+(0.0368P)^2^+2.0445P] where P=(Fo^2^+2Fc^2^)/3'
_refine_ls_weighting_scheme calc
_refine_ls_wR_factor_gt 0.0821
_refine_ls_wR_factor_ref 0.0869
_reflns_number_gt 3773
_reflns_number_total 4345
_reflns_threshold_expression >2sigma(I)
_cod_data_source_file b607782j.txt
_cod_data_source_block (11b)-nov2603
_cod_original_cell_volume 1564.23(11)
_cod_original_sg_symbol_H-M P-1
_cod_database_code 7007621

loop_
_symmetry_equiv_pos_as_xyz
'x, y, z'
'-x, -y, -z'

loop_
_atom_site_label
_atom_site_type_symbol
_atom_site_fract_x
_atom_site_fract_y
_atom_site_fract_z
_atom_site_U_iso_or_equiv
_atom_site_adp_type
_atom_site_occupancy
_atom_site_symmetry_multiplicity
_atom_site_calc_flag
_atom_site_refinement_flags
_atom_site_disorder_assembly
_atom_site_disorder_group
In In 0.62024(3) 0.60662(3) 0.57883(2) 0.02631(12) Uani 1 1 d . . .
Cl Cl 0.56241(12) 0.74759(11) 0.64806(10) 0.0412(3) Uani 1 1 d . . .
N1 N 0.7948(3) 0.6142(3) 0.7457(3) 0.0260(8) Uani 1 1 d . . .
N2 N 0.7660(3) 0.7140(3) 0.5308(3) 0.0241(8) Uani 1 1 d . . .
C1 C 0.9228(4) 0.6643(4) 0.7715(4) 0.0264(9) Uani 1 1 d . . .
H1 H 0.9883 0.6596 0.8468 0.032 Uiso 1 1 calc R . .
C2 C 0.9756(4) 0.7225(4) 0.7046(4) 0.0289(10) Uani 1 1 d . . .
C3 C 0.8991(4) 0.7468(4) 0.5958(4) 0.0267(10) Uani 1 1 d . . .
H3 H 0.9504 0.7938 0.564 0.032 Uiso 1 1 calc R . .
C4 C 1.1245(4) 0.7636(4) 0.7536(4) 0.0329(11) Uani 1 1 d . . .
C5 C 1.1719(5) 0.7446(5) 0.6796(5) 0.0431(12) Uani 1 1 d . . .
H5 H 1.1086 0.7059 0.5957 0.052 Uiso 1 1 calc R . .
C6 C 1.3124(6) 0.7819(5) 0.7276(6) 0.0591(16) Uani 1 1 d . . .
H6 H 1.3438 0.7689 0.6761 0.071 Uiso 1 1 calc R . .
C7 C 1.4044(6) 0.8371(6) 0.8487(7) 0.0675(18) Uani 1 1 d . . .
H7 H 1.4993 0.8616 0.8809 0.081 Uiso 1 1 calc R . .
C8 C 1.3604(5) 0.8573(5) 0.9236(5) 0.0597(16) Uani 1 1 d . . .
H8 H 1.4246 0.8951 1.0075 0.072 Uiso 1 1 calc R . .
C9 C 1.2216(5) 0.8222(5) 0.8765(4) 0.0461(13) Uani 1 1 d . . .
H9 H 1.1921 0.8382 0.9286 0.055 Uiso 1 1 calc R . .
C10 C 0.7801(4) 0.5631(4) 0.8396(3) 0.0266(10) Uani 1 1 d . . .
C11 C 0.8107(4) 0.6414(4) 0.9417(4) 0.0318(10) Uani 1 1 d . . .
C12 C 0.8014(5) 0.5888(5) 1.0326(4) 0.0400(12) Uani 1 1 d . . .
H12 H 0.8223 0.6383 1.1035 0.048 Uiso 1 1 calc R . .
C13 C 0.7629(5) 0.4679(5) 1.0219(4) 0.0441(12) Uani 1 1 d . . .
H13 H 0.7569 0.435 1.085 0.053 Uiso 1 1 calc R . .
C14 C 0.7328(5) 0.3936(5) 0.9208(4) 0.0409(12) Uani 1 1 d . . .
H14 H 0.7066 0.31 0.9152 0.049 Uiso 1 1 calc R . .
C15 C 0.7403(4) 0.4396(4) 0.8264(4) 0.0317(10) Uani 1 1 d . . .
C16 C 0.8576(5) 0.7752(4) 0.9585(4) 0.0377(11) Uani 1 1 d . . .
H16 H 0.8437 0.7931 0.8798 0.045 Uiso 1 1 calc R . .
C17 C 0.7756(5) 0.8204(5) 0.9927(5) 0.0494(13) Uani 1 1 d . . .
H17A H 0.8091 0.9075 1.002 0.074 Uiso 1 1 calc R . .
H17B H 0.7868 0.803 1.0693 0.074 Uiso 1 1 calc R . .
H17C H 0.6784 0.7794 0.9288 0.074 Uiso 1 1 calc R . .
C18 C 1.0108(5) 0.8445(5) 1.0546(5) 0.0520(13) Uani 1 1 d . . .
H18A H 1.0393 0.9312 1.0636 0.078 Uiso 1 1 calc R . .
H18B H 1.0634 0.8198 1.0293 0.078 Uiso 1 1 calc R . .
H18C H 1.0276 0.8266 1.1323 0.078 Uiso 1 1 calc R . .
C19 C 0.7173(5) 0.3597(4) 0.7189(4) 0.0404(11) Uani 1 1 d . . .
H19 H 0.6745 0.3895 0.6464 0.048 Uiso 1 1 calc R . .
C20 C 0.8535(6) 0.3695(5) 0.7368(6) 0.0606(15) Uani 1 1 d . . .
H20A H 0.8353 0.3175 0.6659 0.091 Uiso 1 1 calc R . .
H20B H 0.9001 0.344 0.8094 0.091 Uiso 1 1 calc R . .
H20C H 0.912 0.4533 0.7466 0.091 Uiso 1 1 calc R . .
C21 C 0.6222(5) 0.2285(5) 0.6897(5) 0.0566(14) Uani 1 1 d . . .
H21A H 0.6117 0.183 0.6193 0.085 Uiso 1 1 calc R . .
H21B H 0.5325 0.2208 0.6713 0.085 Uiso 1 1 calc R . .
H21C H 0.6606 0.1966 0.7594 0.085 Uiso 1 1 calc R . .
C22 C 0.7253(4) 0.7628(4) 0.4259(4) 0.0257(9) Uani 1 1 d . . .
C23 C 0.7450(4) 0.8824(4) 0.4412(4) 0.0273(10) Uani 1 1 d . . .
C24 C 0.7130(4) 0.9284(4) 0.3389(4) 0.0347(11) Uani 1 1 d . . .
H24 H 0.7267 1.0099 0.3465 0.042 Uiso 1 1 calc R . .
C25 C 0.6621(4) 0.8566(5) 0.2280(4) 0.0388(12) Uani 1 1 d . . .
H25 H 0.6405 0.889 0.1596 0.047 Uiso 1 1 calc R . .
C26 C 0.6420(4) 0.7390(5) 0.2142(4) 0.0382(11) Uani 1 1 d . . .
H26 H 0.6056 0.6911 0.1363 0.046 Uiso 1 1 calc R . .
C27 C 0.6739(4) 0.6884(4) 0.3127(4) 0.0317(10) Uani 1 1 d . . .
C28 C 0.8052(4) 0.9648(4) 0.5644(4) 0.0343(10) Uani 1 1 d . . .
H28 H 0.8092 0.9139 0.623 0.041 Uiso 1 1 calc R . .
C29 C 0.7162(5) 1.0260(5) 0.5599(5) 0.0513(13) Uani 1 1 d . . .
H29A H 0.6231 0.9645 0.5304 0.077 Uiso 1 1 calc R . .
H29B H 0.7133 1.0787 0.5051 0.077 Uiso 1 1 calc R . .
H29C H 0.7551 1.0741 0.6413 0.077 Uiso 1 1 calc R . .
C30 C 0.9499(5) 1.0591(5) 0.6112(5) 0.0615(16) Uani 1 1 d . . .
H30A H 0.9864 1.1101 0.6905 0.092 Uiso 1 1 calc R . .
H30B H 0.949 1.109 0.5542 0.092 Uiso 1 1 calc R . .
H30C H 1.0079 1.0191 0.6192 0.092 Uiso 1 1 calc R . .
C31 C 0.6660(5) 0.5629(4) 0.3015(4) 0.0445(12) Uani 1 1 d . . .
H31 H 0.6415 0.5281 0.3601 0.053 Uiso 1 1 calc R . .
C32 C 0.5601(5) 0.4773(5) 0.1773(5) 0.0562(14) Uani 1 1 d . . .
H32A H 0.5609 0.3984 0.1778 0.084 Uiso 1 1 calc R . .
H32B H 0.5814 0.5092 0.1178 0.084 Uiso 1 1 calc R . .
H32C H 0.4692 0.4689 0.1558 0.084 Uiso 1 1 calc R . .
C33 C 0.8084(5) 0.5669(5) 0.3370(4) 0.0478(13) Uani 1 1 d . . .
H33A H 0.8004 0.4848 0.3295 0.072 Uiso 1 1 calc R . .
H33B H 0.8768 0.615 0.4209 0.072 Uiso 1 1 calc R . .
H33C H 0.8367 0.6035 0.2829 0.072 Uiso 1 1 calc R . .

loop_
_atom_site_aniso_label
_atom_site_aniso_U_11
_atom_site_aniso_U_22
_atom_site_aniso_U_33
_atom_site_aniso_U_23
_atom_site_aniso_U_13
_atom_site_aniso_U_12
In 0.02496(18) 0.0353(2) 0.02567(17) 0.01356(13) 0.01546(13) 0.01652(14)
Cl 0.0430(7) 0.0505(8) 0.0480(7) 0.0152(6) 0.0302(6) 0.0290(6)
N1 0.0261(19) 0.031(2) 0.0272(18) 0.0127(15) 0.0174(15) 0.0138(17)
N2 0.027(2) 0.030(2) 0.0260(18) 0.0141(15) 0.0183(16) 0.0171(17)
C1 0.028(2) 0.026(2) 0.028(2) 0.0112(18) 0.0140(19) 0.016(2)
C2 0.027(2) 0.032(3) 0.035(2) 0.015(2) 0.019(2) 0.017(2)
C3 0.035(3) 0.026(3) 0.035(2) 0.0164(19) 0.026(2) 0.017(2)
C4 0.027(2) 0.029(3) 0.051(3) 0.024(2) 0.023(2) 0.016(2)
C5 0.039(3) 0.041(3) 0.068(3) 0.026(3) 0.034(3) 0.026(2)
C6 0.055(4) 0.048(4) 0.115(5) 0.043(4) 0.062(4) 0.036(3)
C7 0.028(3) 0.058(4) 0.118(6) 0.046(4) 0.033(4) 0.025(3)
C8 0.030(3) 0.057(4) 0.076(4) 0.033(3) 0.017(3) 0.017(3)
C9 0.035(3) 0.049(3) 0.052(3) 0.031(3) 0.020(2) 0.019(3)
C10 0.023(2) 0.037(3) 0.026(2) 0.0156(19) 0.0128(18) 0.018(2)
C11 0.026(2) 0.038(3) 0.028(2) 0.013(2) 0.0131(19) 0.013(2)
C12 0.042(3) 0.048(3) 0.030(2) 0.012(2) 0.020(2) 0.017(2)
C13 0.046(3) 0.054(4) 0.036(3) 0.024(2) 0.024(2) 0.021(3)
C14 0.041(3) 0.036(3) 0.046(3) 0.021(2) 0.023(2) 0.017(2)
C15 0.029(2) 0.032(3) 0.035(2) 0.017(2) 0.016(2) 0.015(2)
C16 0.042(3) 0.042(3) 0.030(2) 0.009(2) 0.021(2) 0.018(2)
C17 0.051(3) 0.046(3) 0.052(3) 0.009(2) 0.028(3) 0.021(3)
C18 0.051(3) 0.042(3) 0.054(3) 0.008(3) 0.029(3) 0.011(3)
C19 0.044(3) 0.038(3) 0.044(3) 0.015(2) 0.022(2) 0.022(2)
C20 0.057(3) 0.037(3) 0.100(5) 0.014(3) 0.052(3) 0.017(3)
C21 0.041(3) 0.052(4) 0.072(4) 0.009(3) 0.024(3) 0.023(3)
C22 0.026(2) 0.029(3) 0.030(2) 0.0155(19) 0.0179(19) 0.015(2)
C23 0.022(2) 0.034(3) 0.033(2) 0.0149(19) 0.0168(19) 0.016(2)
C24 0.033(3) 0.035(3) 0.044(3) 0.019(2) 0.022(2) 0.019(2)
C25 0.033(3) 0.053(4) 0.033(3) 0.025(2) 0.017(2) 0.021(2)
C26 0.036(3) 0.046(3) 0.026(2) 0.011(2) 0.015(2) 0.014(2)
C27 0.036(3) 0.034(3) 0.032(2) 0.013(2) 0.023(2) 0.015(2)
C28 0.039(3) 0.030(3) 0.040(3) 0.008(2) 0.024(2) 0.017(2)
C29 0.058(3) 0.043(3) 0.062(3) 0.008(3) 0.034(3) 0.029(3)
C30 0.046(3) 0.066(4) 0.048(3) -0.009(3) 0.024(3) 0.003(3)
C31 0.065(3) 0.041(3) 0.038(3) 0.015(2) 0.036(3) 0.021(3)
C32 0.055(3) 0.050(4) 0.060(3) 0.004(3) 0.033(3) 0.016(3)
C33 0.052(3) 0.048(3) 0.042(3) 0.009(2) 0.019(2) 0.030(3)

loop_
_atom_type_symbol
_atom_type_description
_atom_type_scat_dispersion_real
_atom_type_scat_dispersion_imag
_atom_type_scat_source
C C 0.0033 0.0016 'International Tables Vol C Tables 4.2.6.8 and 6.1.1.4'
H H 0 0 'International Tables Vol C Tables 4.2.6.8 and 6.1.1.4'
In In -0.7276 1.31 'International Tables Vol C Tables 4.2.6.8 and 6.1.1.4'
N N 0.0061 0.0033 'International Tables Vol C Tables 4.2.6.8 and 6.1.1.4'
Cl Cl 0.1484 0.1585 'International Tables Vol C Tables 4.2.6.8 and 6.1.1.4'

loop_
_geom_angle_atom_site_label_1
_geom_angle_atom_site_label_2
_geom_angle_atom_site_label_3
_geom_angle
_geom_angle_site_symmetry_1
_geom_angle_site_symmetry_3
_geom_angle_publ_flag
N2 In N1 87.39(12) . . ?
N2 In Cl 104.57(9) . . ?
N1 In Cl 102.40(9) . . ?
N2 In In 124.05(9) . 2_666 ?
N1 In In 124.75(9) . 2_666 ?
Cl In In 109.80(3) . 2_666 ?
C1 N1 C10 113.5(3) . . ?
C1 N1 In 124.3(3) . . ?
C10 N1 In 122.3(2) . . ?
C3 N2 C22 113.3(3) . . ?
C3 N2 In 124.4(2) . . ?
C22 N2 In 122.2(2) . . ?
N1 C1 C2 129.6(4) . . ?
C1 C2 C3 124.5(4) . . ?
C1 C2 C4 117.5(4) . . ?
C3 C2 C4 117.9(4) . . ?
N2 C3 C2 129.4(4) . . ?
C5 C4 C9 117.8(4) . . ?
C5 C4 C2 121.3(4) . . ?
C9 C4 C2 120.9(4) . . ?
C4 C5 C6 120.6(5) . . ?
C7 C6 C5 120.0(5) . . ?
C8 C7 C6 120.5(5) . . ?
C7 C8 C9 119.9(5) . . ?
C8 C9 C4 121.1(5) . . ?
C15 C10 C11 123.2(4) . . ?
C15 C10 N1 118.4(4) . . ?
C11 C10 N1 118.3(4) . . ?
C12 C11 C10 116.2(4) . . ?
C12 C11 C16 120.1(4) . . ?
C10 C11 C16 123.6(4) . . ?
C13 C12 C11 121.7(4) . . ?
C12 C13 C14 120.8(4) . . ?
C13 C14 C15 120.8(5) . . ?
C10 C15 C14 117.3(4) . . ?
C10 C15 C19 121.6(4) . . ?
C14 C15 C19 121.0(4) . . ?
C11 C16 C17 112.4(4) . . ?
C11 C16 C18 110.8(4) . . ?
C17 C16 C18 109.7(4) . . ?
C21 C19 C15 114.2(4) . . ?
C21 C19 C20 108.9(4) . . ?
C15 C19 C20 111.5(4) . . ?
C23 C22 C27 122.4(4) . . ?
C23 C22 N2 119.4(3) . . ?
C27 C22 N2 118.1(4) . . ?
C24 C23 C22 117.6(4) . . ?
C24 C23 C28 119.7(4) . . ?
C22 C23 C28 122.7(4) . . ?
C25 C24 C23 120.5(4) . . ?
C24 C25 C26 121.2(4) . . ?
C25 C26 C27 121.2(4) . . ?
C26 C27 C22 117.1(4) . . ?
C26 C27 C31 121.7(4) . . ?
C22 C27 C31 121.0(4) . . ?
C30 C28 C23 111.1(4) . . ?
C30 C28 C29 109.9(4) . . ?
C23 C28 C29 111.9(4) . . ?
C32 C31 C27 114.5(4) . . ?
C32 C31 C33 108.1(4) . . ?
C27 C31 C33 111.2(4) . . ?

loop_
_geom_bond_atom_site_label_1
_geom_bond_atom_site_label_2
_geom_bond_distance
_geom_bond_site_symmetry_2
_geom_bond_publ_flag
In N2 2.179(3) . ?
In N1 2.182(3) . ?
In Cl 2.3983(11) . ?
In In 2.8290(6) 2_666 ?
N1 C1 1.324(5) . ?
N1 C10 1.449(5) . ?
N2 C3 1.321(5) . ?
N2 C22 1.452(5) . ?
C1 C2 1.390(6) . ?
C2 C3 1.399(6) . ?
C2 C4 1.489(6) . ?
C4 C5 1.392(6) . ?
C4 C9 1.402(7) . ?
C5 C6 1.405(7) . ?
C6 C7 1.371(8) . ?
C7 C8 1.371(8) . ?
C8 C9 1.392(7) . ?
C10 C15 1.396(6) . ?
C10 C11 1.411(6) . ?
C11 C12 1.399(6) . ?
C11 C16 1.505(6) . ?
C12 C13 1.369(7) . ?
C13 C14 1.376(7) . ?
C14 C15 1.399(6) . ?
C15 C19 1.521(6) . ?
C16 C17 1.534(6) . ?
C16 C18 1.534(7) . ?
C19 C21 1.509(7) . ?
C19 C20 1.540(7) . ?
C22 C23 1.397(6) . ?
C22 C27 1.410(6) . ?
C23 C24 1.403(6) . ?
C23 C28 1.528(6) . ?
C24 C25 1.374(6) . ?
C25 C26 1.370(7) . ?
C26 C27 1.395(6) . ?
C27 C31 1.515(7) . ?
C28 C30 1.516(7) . ?
C28 C29 1.530(6) . ?
C31 C32 1.509(7) . ?
C31 C33 1.571(7) . ?
